data_1007156
loop_
_publ_author_name
'Averbuch-Pouchot, M T'
'Durif, A'

_publ_section_title
;
Contribution to the crystal chemistry of tetrametaphosphate
;
_journal_coden_ASTM JSSCBI
_journal_name_full 'Journal of Solid State Chemistry'
_journal_page_first 13
_journal_page_last 19
_journal_paper_doi 10.1016/0022-4596(85)90158-6
_journal_volume 60
_journal_year 1985
_chemical_formula_structural 'Cs Na3 P4 O12 (H2 O)3'
_chemical_formula_sum 'Cs H6 Na3 O15 P4'
_chemical_name_systematic
;
Caesium trisodium tetrametaphosphate trihydrate
;
_space_group_IT_number 14
_symmetry_cell_setting monoclinic
_symmetry_Int_Tables_number 14
_symmetry_space_group_name_Hall '-P 2ybc'
_symmetry_space_group_name_H-M 'P 1 21/c 1'
_cell_angle_alpha 90
_cell_angle_beta 95.24(5)
_cell_angle_gamma 90
_cell_formula_units_Z 4
_cell_length_a 11.39(1)
_cell_length_b 10.92(1)
_cell_length_c 11.81(1)
_cell_volume 1462.8
_refine_ls_R_factor_all 0.018
_cod_original_formula_sum 'H6 Cs Na3 O15 P4'
_cod_database_code 1007156

loop_
_symmetry_equiv_pos_as_xyz
x,y,z
-x,1/2+y,1/2-z
-x,-y,-z
x,1/2-y,1/2+z

loop_
_atom_site_label
_atom_site_type_symbol
_atom_site_symmetry_multiplicity
_atom_site_Wyckoff_symbol
_atom_site_fract_x
_atom_site_fract_y
_atom_site_fract_z
_atom_site_occupancy
_atom_site_attached_hydrogens
_atom_site_calc_flag
Cs1 Cs1+ 4 e 0.24599(1) 0.22621(2) 0.77168(2) 1. 0 d
P1 P5+ 4 e 0.19096(4) 0.98876(5) 0.03137(5) 1. 0 d
P2 P5+ 4 e 0.01130(4) 0.18602(5) -0.00139(5) 1. 0 d
P3 P5+ 4 e 0.32137(4) 0.50783(5) 0.00100(5) 1. 0 d
P4 P5+ 4 e 0.49428(5) 0.19685(5) 0.53014(5) 1. 0 d
Na1 Na1+ 2 b 0.5 0. 0. 1. 0 d
Na2 Na1+ 2 c 0. 0.5 0. 1. 0 d
Na3 Na1+ 4 e 0.88677(8) 0.37445(9) 0.21109(8) 1. 0 d
Na4 Na1+ 4 e 0.39201(8) 0.65797(9) 0.71500(8) 1. 0 d
O1 O2- 4 e 0.2812(1) 0.0021(2) 0.9496(1) 1. 0 d
O2 O2- 4 e 0.2241(1) 0.5598(2) 0.6463(1) 1. 0 d
O3 O2- 4 e -0.0018(1) 0.7030(1) 0.9305(1) 1. 0 d
O4 O2- 4 e 0.0087(1) 0.1976(2) 0.8736(1) 1. 0 d
O5 O2- 4 e 0.0850(1) 0.5887(1) 0.4666(1) 1. 0 d
O6 O2- 4 e 0.8695(1) 0.6197(2) 0.4525(2) 1. 0 d
O7 O2- 4 e 0.2050(1) 0.0014(2) 0.4358(2) 1. 0 d
O8 O2- 4 e 0.6701(2) 0.4745(2) 0.8750(1) 1. 0 d
O9 O2- 4 e 0.5401(1) 0.7351(2) 0.8567(1) 1. 0 d
O10 O2- 4 e 0.5177(2) 0.2906(1) 0.4451(1) 1. 0 d
O11 O2- 4 e 0.6066(2) 0.3890(2) 0.0596(2) 1. 0 d
O12 O2- 4 e 0.3964(2) 0.3908(2) 0.9690(1) 1. 0 d
O13 O2- 4 e 0.4900(2) 0.0256(2) 0.2046(2) 1. 0 d
O14 O2- 4 e 0.9786(2) 0.0551(2) 0.2971(2) 1. 0 d
O15 O2- 4 e 0.2528(2) 0.6928(2) 0.2805(2) 1. 0 d
H1 H1+ 4 e 0.478(3) 0.401(3) 0.689(3) 1. 0 d
H2 H1+ 4 e 0.457(3) 0.530(3) 0.243(3) 1. 0 d
H3 H1+ 4 e 0.063(3) 0.563(4) 0.256(3) 1. 0 d
H4 H1+ 4 e 0.010(3) 0.629(4) 0.187(3) 1. 0 d
H5 H1+ 4 e 0.251(3) 0.640(3) 0.231(3) 1. 0 d
H6 H1+ 4 e 0.261(3) 0.647(4) 0.334(3) 1. 0 d

loop_
_atom_type_symbol
_atom_type_oxidation_number
Cs1+ 1.000
P5+ 5.000
Na1+ 1.000
O2- -2.000
H1+ 1.000
